data_4086042
loop_
_publ_author_name
'Younis, Fadi M.'
'Krieck, Sven'
'G\"orls, Helmar'
'Westerhausen, Matthias'

_publ_section_title
;
 s-Block-Metal-Mediated Hydroamination of Diphenylbutadiyne with Primary
 Arylamines Using a Dipotassium Tetrakis(amino)calciate Precatalyst
;
_journal_issue 14
_journal_name_full Organometallics
_journal_page_first 3577
_journal_paper_doi 10.1021/acs.organomet.5b00449
_journal_volume 34
_journal_year 2015
_chemical_absolute_configuration unk
_chemical_formula_moiety 'C22 H17 N'
_chemical_formula_sum 'C22 H17 N'
_chemical_formula_weight 295.37
_chemical_name_systematic
; 
 ? 
;
_space_group_IT_number 5
_symmetry_cell_setting monoclinic
_symmetry_space_group_name_Hall 'C 2y'
_symmetry_space_group_name_H-M 'C 1 2 1'
_atom_sites_solution_hydrogens difmap
_atom_sites_solution_primary direct
_atom_sites_solution_secondary difmap
_audit_creation_method SHELXL-97
_cell_angle_alpha 90
_cell_angle_beta 93.091(2)
_cell_angle_gamma 90
_cell_formula_units_Z 2
_cell_length_a 11.1769(3)
_cell_length_b 11.7550(3)
_cell_length_c 5.8962(2)
_cell_measurement_temperature 133(2)
_cell_volume 773.54(4)
_computing_cell_refinement DENZO
_computing_data_collection COLLECT
_computing_data_reduction DENZO
_computing_molecular_graphics SHELXTL/PC
_computing_publication_material SHELXL-97
_computing_structure_refinement 'SHELXL-97 (Sheldrick, 2008)'
_computing_structure_solution 'SHELXS-97 (Sheldrick, 2008)'
_diffrn_ambient_temperature 133(2)
_diffrn_measured_fraction_theta_full 0.987
_diffrn_measured_fraction_theta_max 0.987
_diffrn_measurement_device_type KappaCCD
_diffrn_measurement_method 'phi- + omega-scan'
_diffrn_radiation_monochromator graphite
_diffrn_radiation_source 'fine-focus sealed tube'
_diffrn_radiation_type MoK\a
_diffrn_radiation_wavelength 0.71073
_diffrn_reflns_av_R_equivalents 0.0124
_diffrn_reflns_av_sigmaI/netI 0.0228
_diffrn_reflns_limit_h_max 14
_diffrn_reflns_limit_h_min -14
_diffrn_reflns_limit_k_max 15
_diffrn_reflns_limit_k_min -15
_diffrn_reflns_limit_l_max 5
_diffrn_reflns_limit_l_min -7
_diffrn_reflns_number 2683
_diffrn_reflns_theta_full 27.48
_diffrn_reflns_theta_max 27.48
_diffrn_reflns_theta_min 3.46
_exptl_absorpt_coefficient_mu 0.073
_exptl_absorpt_correction_T_max 0.7456
_exptl_absorpt_correction_T_min 0.7136
_exptl_absorpt_correction_type multi-scan
_exptl_absorpt_process_details 'SADABS, Bruker-AXS, 2002'
_exptl_crystal_colour colourless
_exptl_crystal_density_diffrn 1.268
_exptl_crystal_density_method 'not measured'
_exptl_crystal_description prism
_exptl_crystal_F_000 312
_exptl_crystal_size_max 0.056
_exptl_crystal_size_mid 0.046
_exptl_crystal_size_min 0.042
_refine_diff_density_max 0.166
_refine_diff_density_min -0.147
_refine_diff_density_rms 0.029
_refine_ls_abs_structure_details 'Flack H D (1983), Acta Cryst. A39, 876-881'
_refine_ls_abs_structure_Flack 0(3)
_refine_ls_extinction_method none
_refine_ls_goodness_of_fit_ref 1.029
_refine_ls_hydrogen_treatment refall
_refine_ls_matrix_type full
_refine_ls_number_parameters 140
_refine_ls_number_reflns 1740
_refine_ls_number_restraints 1
_refine_ls_restrained_S_all 1.029
_refine_ls_R_factor_all 0.0288
_refine_ls_R_factor_gt 0.0285
_refine_ls_shift/su_max 0.000
_refine_ls_shift/su_mean 0.000
_refine_ls_structure_factor_coef Fsqd
_refine_ls_weighting_details 'calc w=1/[\s^2^(Fo^2^)+(0.0346P)^2^+0.3221P] where P=(Fo^2^+2Fc^2^)/3'
_refine_ls_weighting_scheme calc
_refine_ls_wR_factor_gt 0.0727
_refine_ls_wR_factor_ref 0.0731
_reflns_number_gt 1728
_reflns_number_total 1740
_reflns_threshold_expression >2sigma(I)
_cod_data_source_file om5b00449_si_002.cif
_cod_data_source_block FO5385
_cod_depositor_comments 'Adding full bibliography for 4086038--4086042.cif.'
_cod_original_sg_symbol_H-M 'C 2'
_cod_database_code 4086042

loop_
_symmetry_equiv_pos_as_xyz
'x, y, z'
'-x, y, -z'
'x+1/2, y+1/2, z'
'-x+1/2, y+1/2, -z'

loop_
_atom_site_label
_atom_site_type_symbol
_atom_site_fract_x
_atom_site_fract_y
_atom_site_fract_z
_atom_site_U_iso_or_equiv
_atom_site_adp_type
_atom_site_occupancy
_atom_site_symmetry_multiplicity
_atom_site_calc_flag
_atom_site_refinement_flags
N1 N 1.0000 0.79889(11) 0.5000 0.0179(3) Uani 1 2 d S
C1 C 1.07192(10) 0.86700(9) 0.37245(18) 0.0190(2) Uani 1 1 d .
C2 C 1.04516(10) 0.97880(10) 0.42017(19) 0.0220(2) Uani 1 1 d .
H2 H 1.0860(13) 1.0454(13) 0.361(2) 0.024(4) Uiso 1 1 d .
C3 C 1.16161(9) 0.82453(9) 0.21904(18) 0.0187(2) Uani 1 1 d .
C4 C 1.23812(10) 0.73300(10) 0.27281(19) 0.0220(2) Uani 1 1 d .
H4 H 1.2302(14) 0.6914(14) 0.417(2) 0.026(4) Uiso 1 1 d .
C5 C 1.32509(11) 0.70087(10) 0.1249(2) 0.0249(3) Uani 1 1 d .
H5 H 1.3781(14) 0.6372(13) 0.164(3) 0.030(4) Uiso 1 1 d .
C6 C 1.33716(10) 0.75952(10) -0.0772(2) 0.0250(3) Uani 1 1 d .
H6 H 1.3954(14) 0.7407(14) -0.184(3) 0.032(4) Uiso 1 1 d .
C7 C 1.26185(11) 0.85027(10) -0.13254(19) 0.0240(3) Uani 1 1 d .
H7 H 1.2687(13) 0.8937(12) -0.273(3) 0.022(4) Uiso 1 1 d .
C8 C 1.17454(10) 0.88202(10) 0.0140(2) 0.0219(2) Uani 1 1 d .
H8 H 1.1210(15) 0.9422(14) -0.026(3) 0.031(4) Uiso 1 1 d .
C9 C 1.0000 0.67654(12) 0.5000 0.0169(3) Uani 1 2 d S
C10 C 0.95599(10) 0.61864(10) 0.30781(18) 0.0207(2) Uani 1 1 d .
H10 H 0.9254(14) 0.6634(14) 0.172(3) 0.029(4) Uiso 1 1 d .
C11 C 0.95627(11) 0.50042(10) 0.3090(2) 0.0238(3) Uani 1 1 d .
H11 H 0.9281(14) 0.4593(15) 0.177(3) 0.033(4) Uiso 1 1 d .
C12 C 1.0000 0.44153(13) 0.5000 0.0244(3) Uani 1 2 d S
H12 H 1.0000 0.3573(18) 0.5000 0.022(5) Uiso 1 2 d S

loop_
_atom_site_aniso_label
_atom_site_aniso_U_11
_atom_site_aniso_U_22
_atom_site_aniso_U_33
_atom_site_aniso_U_23
_atom_site_aniso_U_13
_atom_site_aniso_U_12
N1 0.0187(6) 0.0160(6) 0.0187(6) 0.000 -0.0003(5) 0.000
C1 0.0189(5) 0.0183(5) 0.0194(5) 0.0029(4) -0.0017(4) -0.0003(4)
C2 0.0223(5) 0.0190(5) 0.0242(5) 0.0016(4) -0.0028(4) -0.0003(4)
C3 0.0167(5) 0.0186(5) 0.0204(5) -0.0016(4) -0.0019(4) -0.0026(4)
C4 0.0221(6) 0.0208(5) 0.0229(5) 0.0030(4) -0.0004(4) -0.0001(4)
C5 0.0220(6) 0.0212(5) 0.0314(6) -0.0026(5) 0.0005(5) 0.0010(4)
C6 0.0222(5) 0.0265(6) 0.0266(5) -0.0066(5) 0.0041(4) -0.0036(5)
C7 0.0232(5) 0.0288(6) 0.0198(5) 0.0008(5) -0.0013(4) -0.0068(5)
C8 0.0202(5) 0.0221(5) 0.0228(5) 0.0016(4) -0.0033(4) -0.0024(4)
C9 0.0170(7) 0.0137(7) 0.0201(7) 0.000 0.0020(5) 0.000
C10 0.0201(5) 0.0219(5) 0.0200(5) 0.0004(4) -0.0001(4) 0.0005(4)
C11 0.0251(6) 0.0218(6) 0.0246(6) -0.0067(4) 0.0028(5) -0.0029(5)
C12 0.0260(8) 0.0159(7) 0.0322(9) 0.000 0.0085(7) 0.000

loop_
_atom_type_symbol
_atom_type_description
_atom_type_scat_dispersion_real
_atom_type_scat_dispersion_imag
_atom_type_scat_source
C C 0.0033 0.0016 'International Tables Vol C Tables 4.2.6.8 and 6.1.1.4'
H H 0.0000 0.0000 'International Tables Vol C Tables 4.2.6.8 and 6.1.1.4'
N N 0.0061 0.0033 'International Tables Vol C Tables 4.2.6.8 and 6.1.1.4'

loop_
_geom_angle_atom_site_label_1
_geom_angle_atom_site_label_2
_geom_angle_atom_site_label_3
_geom_angle
_geom_angle_site_symmetry_1
_geom_angle_site_symmetry_3
C1 N1 C1 109.36(12) 2_756 .
C1 N1 C9 125.32(6) 2_756 .
C1 N1 C9 125.32(6) . .
C2 C1 N1 107.54(9) . .
C2 C1 C3 127.59(10) . .
N1 C1 C3 124.86(10) . .
C1 C2 C2 107.78(6) . 2_756
C1 C2 H2 125.3(8) . .
C2 C2 H2 126.8(8) 2_756 .
C8 C3 C4 118.46(10) . .
C8 C3 C1 118.18(10) . .
C4 C3 C1 123.29(10) . .
C5 C4 C3 120.34(11) . .
C5 C4 H4 120.1(9) . .
C3 C4 H4 119.6(9) . .
C6 C5 C4 120.38(11) . .
C6 C5 H5 119.9(10) . .
C4 C5 H5 119.7(10) . .
C7 C6 C5 119.85(11) . .
C7 C6 H6 116.7(10) . .
C5 C6 H6 123.5(10) . .
C6 C7 C8 119.87(11) . .
C6 C7 H7 121.8(9) . .
C8 C7 H7 118.4(9) . .
C7 C8 C3 121.10(11) . .
C7 C8 H8 120.1(10) . .
C3 C8 H8 118.8(10) . .
C10 C9 C10 121.31(13) . 2_756
C10 C9 N1 119.35(7) . .
C10 C9 N1 119.35(7) 2_756 .
C9 C10 C11 119.03(11) . .
C9 C10 H10 118.9(9) . .
C11 C10 H10 122.0(9) . .
C12 C11 C10 120.24(11) . .
C12 C11 H11 119.6(10) . .
C10 C11 H11 120.1(10) . .
C11 C12 C11 120.17(15) 2_756 .
C11 C12 H12 119.92(7) 2_756 .
C11 C12 H12 119.92(7) . .

loop_
_geom_bond_atom_site_label_1
_geom_bond_atom_site_label_2
_geom_bond_distance
_geom_bond_site_symmetry_2
N1 C1 1.3848(13) 2_756
N1 C1 1.3849(13) .
N1 C9 1.4382(18) .
C1 C2 1.3801(15) .
C1 C3 1.4732(15) .
C2 C2 1.417(2) 2_756
C2 H2 0.981(15) .
C3 C8 1.3993(16) .
C3 C4 1.4001(15) .
C4 C5 1.3925(16) .
C4 H4 0.987(15) .
C5 C6 1.3896(18) .
C5 H5 0.974(16) .
C6 C7 1.3869(18) .
C6 H6 0.956(16) .
C7 C8 1.3889(17) .
C7 H7 0.977(15) .
C8 H8 0.948(17) .
C9 C10 1.3890(12) .
C9 C10 1.3890(12) 2_756
C10 C11 1.3897(16) .
C10 H10 1.002(17) .
C11 C12 1.3880(14) .
C11 H11 0.954(18) .
C12 C11 1.3879(14) 2_756
C12 H12 0.99(2) .
